data_7008779
loop_
_publ_author_name
'Albrecht, Markus'
'Osetska, Olga'
'Fr\"ohlich, Roland'

_publ_section_title
;
 2-[(8-Hydroxyquinolinyl)methylene]hydrazinecarboxamide: expanding the
 coordination sphere of 8-hydroxyquinoline for coordination of
 rare-earth metal(iii) ions
;
_journal_issue 23
_journal_name_full 'Dalton Transactions'
_journal_page_first 3757
_journal_paper_doi 10.1039/b507621h
_journal_year 2005
_chemical_formula_sum 'C12 H14 Cl3 Er N4 O3'
_chemical_formula_weight 535.88
_chemical_name_systematic
;
?
;
_space_group_IT_number 14
_symmetry_cell_setting monoclinic
_symmetry_space_group_name_Hall '-P 2yn'
_symmetry_space_group_name_H-M 'P 1 21/n 1'
_atom_sites_solution_hydrogens 'at O3 and N from difmap, other geom'
_atom_sites_solution_primary direct
_atom_sites_solution_secondary difmap
_audit_creation_method SHELXL-97
_cell_angle_alpha 90.00
_cell_angle_beta 95.21(1)
_cell_angle_gamma 90.00
_cell_formula_units_Z 4
_cell_length_a 7.982(1)
_cell_length_b 19.237(1)
_cell_length_c 10.999(1)
_cell_measurement_temperature 198(2)
_cell_volume 1681.9(3)
_computing_cell_refinement 'Collect (nonius B.V., 1998)'
_computing_data_collection 'Collect (Nonius B.V., 1998)'
_computing_data_reduction 'Denzo-SMN (Otwinowski & Minor, 1997)'
_computing_molecular_graphics 'SCHAKAL (Keller, 1997)'
_computing_publication_material 'SHELXL-97 (Sheldrick, 1997)'
_computing_structure_refinement 'SHELXL-97 (Sheldrick, 1997)'
_computing_structure_solution 'SHELXS-97 (Sheldrick, 1990)'
_diffrn_ambient_temperature 198(2)
_diffrn_measured_fraction_theta_full 0.994
_diffrn_measured_fraction_theta_max 0.994
_diffrn_measurement_device_type 'Nonius KappaCCD'
_diffrn_measurement_method '\w and \f scans'
_diffrn_radiation_monochromator graphite
_diffrn_radiation_source 'rotating anode Nonius FR591'
_diffrn_radiation_type MoK\a
_diffrn_radiation_wavelength 0.71073
_diffrn_reflns_av_R_equivalents 0.0514
_diffrn_reflns_av_sigmaI/netI 0.0417
_diffrn_reflns_limit_h_max 7
_diffrn_reflns_limit_h_min -10
_diffrn_reflns_limit_k_max 23
_diffrn_reflns_limit_k_min -25
_diffrn_reflns_limit_l_max 14
_diffrn_reflns_limit_l_min -14
_diffrn_reflns_number 10239
_diffrn_reflns_theta_full 27.87
_diffrn_reflns_theta_max 27.87
_diffrn_reflns_theta_min 2.12
_exptl_absorpt_coefficient_mu 5.483
_exptl_absorpt_correction_T_max 0.8528
_exptl_absorpt_correction_T_min 0.2900
_exptl_absorpt_correction_type empirical
_exptl_absorpt_process_details 'SORTAV (Blessing, 1995 & 1997)'
_exptl_crystal_colour yellow
_exptl_crystal_density_diffrn 2.116
_exptl_crystal_density_method 'not measured'
_exptl_crystal_description plate
_exptl_crystal_F_000 1028
_exptl_crystal_size_max 0.30
_exptl_crystal_size_mid 0.15
_exptl_crystal_size_min 0.03
_refine_diff_density_max 1.457
_refine_diff_density_min -2.075
_refine_diff_density_rms 0.178
_refine_ls_extinction_coef 0.0025(4)
_refine_ls_extinction_expression Fc^*^=kFc[1+0.001xFc^2^\l^3^/sin(2\q)]^-1/4^
_refine_ls_extinction_method SHELXL
_refine_ls_goodness_of_fit_ref 1.030
_refine_ls_hydrogen_treatment mixed
_refine_ls_matrix_type full
_refine_ls_number_parameters 227
_refine_ls_number_reflns 3995
_refine_ls_number_restraints 0
_refine_ls_restrained_S_all 1.030
_refine_ls_R_factor_all 0.0377
_refine_ls_R_factor_gt 0.0343
_refine_ls_shift/su_max 0.001
_refine_ls_shift/su_mean 0.000
_refine_ls_structure_factor_coef Fsqd
_refine_ls_weighting_details 'calc w=1/[\s^2^(Fo^2^)+(0.0619P)^2^+0.8690P] where P=(Fo^2^+2Fc^2^)/3'
_refine_ls_weighting_scheme calc
_refine_ls_wR_factor_gt 0.0895
_refine_ls_wR_factor_ref 0.0919
_reflns_number_gt 3659
_reflns_number_total 3995
_reflns_threshold_expression >2sigma(I)
_cod_data_source_file b507621h.txt
_cod_data_source_block fro3166
_cod_original_sg_symbol_H-M P21/n
_cod_database_code 7008779

loop_
_symmetry_equiv_pos_as_xyz
'x, y, z'
'-x+1/2, y+1/2, -z+1/2'
'-x, -y, -z'
'x-1/2, -y-1/2, z-1/2'

loop_
_atom_site_label
_atom_site_type_symbol
_atom_site_fract_x
_atom_site_fract_y
_atom_site_fract_z
_atom_site_U_iso_or_equiv
_atom_site_adp_type
_atom_site_occupancy
_atom_site_symmetry_multiplicity
_atom_site_calc_flag
_atom_site_refinement_flags
_atom_site_disorder_assembly
_atom_site_disorder_group
Er Er 0.766174(17) 0.139123(8) 0.857886(14) 0.02187(10) Uani 1 1 d . . .
Cl1 Cl 0.86399(12) 0.17681(6) 0.65278(9) 0.0364(2) Uani 1 1 d . . .
Cl2 Cl 0.64627(11) 0.07198(5) 1.04025(8) 0.02796(19) Uani 1 1 d . . .
Cl3 Cl 0.64741(11) 0.25401(5) 0.93234(9) 0.0309(2) Uani 1 1 d . . .
N1 N 0.7043(3) 0.02778(16) 0.7579(3) 0.0235(6) Uani 1 1 d . . .
C2 C 0.5487(4) 0.0161(2) 0.7016(3) 0.0255(7) Uani 1 1 d . . .
C3 C 0.4320(4) 0.0710(2) 0.7012(3) 0.0275(7) Uani 1 1 d . . .
O3 O 0.4887(4) 0.13039(15) 0.7600(3) 0.0293(6) Uani 1 1 d . . .
H3 H 0.421(9) 0.162(4) 0.742(6) 0.07(2) Uiso 1 1 d . . .
C4 C 0.2724(5) 0.0626(3) 0.6450(4) 0.0358(9) Uani 1 1 d . . .
H4 H 0.1924 0.0992 0.6445 0.043 Uiso 1 1 calc R . .
C5 C 0.2298(5) -0.0014(3) 0.5880(4) 0.0386(10) Uani 1 1 d . . .
H5 H 0.1193 -0.0072 0.5494 0.046 Uiso 1 1 calc R . .
C6 C 0.3395(5) -0.0552(2) 0.5859(3) 0.0350(9) Uani 1 1 d . . .
H6 H 0.3061 -0.0972 0.5455 0.042 Uiso 1 1 calc R . .
C7 C 0.5037(5) -0.0482(2) 0.6443(3) 0.0287(8) Uani 1 1 d . . .
C8 C 0.6264(5) -0.0997(2) 0.6473(4) 0.0326(8) Uani 1 1 d . . .
H8 H 0.6006 -0.1435 0.6102 0.039 Uiso 1 1 calc R . .
C9 C 0.7847(5) -0.0877(2) 0.7036(4) 0.0303(8) Uani 1 1 d . . .
H9 H 0.8692 -0.1226 0.7054 0.036 Uiso 1 1 calc R . .
C10 C 0.8181(4) -0.02269(19) 0.7584(3) 0.0267(7) Uani 1 1 d . . .
C11 C 0.9834(4) -0.0066(2) 0.8199(3) 0.0258(7) Uani 1 1 d . . .
H11 H 1.0740 -0.0388 0.8230 0.031 Uiso 1 1 calc R . .
N12 N 0.9989(3) 0.05374(16) 0.8696(3) 0.0239(6) Uani 1 1 d . . .
N13 N 1.1478(4) 0.07504(18) 0.9279(3) 0.0269(7) Uani 1 1 d . . .
H13 H 1.214(6) 0.052(3) 0.937(4) 0.029(13) Uiso 1 1 d . . .
C14 C 1.1464(5) 0.14025(18) 0.9759(4) 0.0255(8) Uani 1 1 d . . .
O15 O 1.0113(3) 0.17412(14) 0.9662(3) 0.0296(6) Uani 1 1 d . . .
N16 N 1.2878(4) 0.1643(2) 1.0301(3) 0.0316(7) Uani 1 1 d . . .
H16A H 1.298(7) 0.215(4) 1.036(6) 0.067(18) Uiso 1 1 d . . .
H16B H 1.360(8) 0.143(3) 1.033(6) 0.042(17) Uiso 1 1 d . . .
O17 O 0.3059(6) 0.2319(2) 0.7019(4) 0.0812(16) Uani 1 1 d . . .
H17 H 0.3024 0.2447 0.6288 0.122 Uiso 1 1 calc R . .
C18 C 0.2422(6) 0.2835(3) 0.7708(5) 0.0453(11) Uani 1 1 d . . .
H18A H 0.3043 0.2845 0.8518 0.068 Uiso 1 1 calc R . .
H18B H 0.1230 0.2744 0.7792 0.068 Uiso 1 1 calc R . .
H18C H 0.2537 0.3285 0.7304 0.068 Uiso 1 1 calc R . .

loop_
_atom_site_aniso_label
_atom_site_aniso_U_11
_atom_site_aniso_U_22
_atom_site_aniso_U_33
_atom_site_aniso_U_23
_atom_site_aniso_U_13
_atom_site_aniso_U_12
Er 0.01794(12) 0.02177(13) 0.02573(13) 0.00059(5) 0.00109(7) 0.00124(5)
Cl1 0.0371(5) 0.0393(5) 0.0337(5) 0.0071(4) 0.0078(4) -0.0013(4)
Cl2 0.0254(4) 0.0278(4) 0.0308(4) 0.0043(4) 0.0032(3) 0.0028(3)
Cl3 0.0291(4) 0.0249(4) 0.0383(5) -0.0013(4) 0.0019(3) 0.0049(3)
N1 0.0188(13) 0.0275(15) 0.0240(14) 0.0018(12) 0.0018(11) -0.0013(11)
C2 0.0234(16) 0.036(2) 0.0169(15) -0.0009(14) 0.0012(12) -0.0032(14)
C3 0.0215(16) 0.038(2) 0.0234(16) 0.0021(15) 0.0014(13) 0.0000(14)
O3 0.0206(13) 0.0320(14) 0.0345(15) -0.0016(12) -0.0021(11) 0.0053(11)
C4 0.0231(17) 0.051(3) 0.032(2) 0.0008(18) -0.0011(14) -0.0008(18)
C5 0.0263(18) 0.056(3) 0.032(2) 0.001(2) -0.0061(15) -0.0074(18)
C6 0.034(2) 0.044(2) 0.0268(18) -0.0013(17) -0.0026(15) -0.0131(18)
C7 0.0285(18) 0.034(2) 0.0235(16) -0.0025(15) 0.0030(13) -0.0052(15)
C8 0.039(2) 0.029(2) 0.0289(18) -0.0009(16) 0.0017(15) -0.0055(16)
C9 0.0296(18) 0.0274(18) 0.0337(19) -0.0022(16) 0.0028(15) 0.0012(15)
C10 0.0259(17) 0.0278(18) 0.0266(17) -0.0007(15) 0.0033(14) 0.0003(14)
C11 0.0214(15) 0.0272(18) 0.0290(18) 0.0009(15) 0.0030(13) 0.0028(14)
N12 0.0173(13) 0.0288(15) 0.0258(14) 0.0024(13) 0.0025(10) -0.0006(11)
N13 0.0183(14) 0.0288(17) 0.0327(16) 0.0017(14) -0.0030(12) 0.0052(13)
C14 0.0204(17) 0.031(2) 0.0254(19) 0.0044(14) 0.0024(14) 0.0007(12)
O15 0.0192(11) 0.0306(14) 0.0384(14) -0.0048(12) -0.0015(10) 0.0032(10)
N16 0.0208(15) 0.0319(19) 0.0413(19) -0.0035(16) -0.0024(13) 0.0024(14)
O17 0.112(4) 0.073(3) 0.050(2) -0.019(2) -0.037(2) 0.063(3)
C18 0.043(2) 0.038(2) 0.054(3) 0.003(2) -0.003(2) 0.0097(19)

loop_
_atom_type_symbol
_atom_type_description
_atom_type_scat_dispersion_real
_atom_type_scat_dispersion_imag
_atom_type_scat_source
C C 0.0033 0.0016 'International Tables Vol C Tables 4.2.6.8 and 6.1.1.4'
H H 0.0000 0.0000 'International Tables Vol C Tables 4.2.6.8 and 6.1.1.4'
N N 0.0061 0.0033 'International Tables Vol C Tables 4.2.6.8 and 6.1.1.4'
O O 0.0106 0.0060 'International Tables Vol C Tables 4.2.6.8 and 6.1.1.4'
Cl Cl 0.1484 0.1585 'International Tables Vol C Tables 4.2.6.8 and 6.1.1.4'
Er Er -0.2586 4.9576 'International Tables Vol C Tables 4.2.6.8 and 6.1.1.4'

loop_
_geom_angle_atom_site_label_1
_geom_angle_atom_site_label_2
_geom_angle_atom_site_label_3
_geom_angle
_geom_angle_site_symmetry_1
_geom_angle_site_symmetry_3
_geom_angle_publ_flag
O15 Er O3 165.80(10) . . ?
O15 Er N1 128.29(9) . . ?
O3 Er N1 65.90(10) . . ?
O15 Er N12 64.38(10) . . ?
O3 Er N12 129.82(10) . . ?
N1 Er N12 63.93(10) . . ?
O15 Er Cl1 93.48(7) . . ?
O3 Er Cl1 88.11(8) . . ?
N1 Er Cl1 85.23(7) . . ?
N12 Er Cl1 86.92(7) . . ?
O15 Er Cl3 84.49(7) . . ?
O3 Er Cl3 81.35(7) . . ?
N1 Er Cl3 146.56(7) . . ?
N12 Er Cl3 148.41(7) . . ?
Cl1 Er Cl3 100.86(3) . . ?
O15 Er Cl2 95.73(7) . . ?
O3 Er Cl2 85.55(8) . . ?
N1 Er Cl2 80.80(7) . . ?
N12 Er Cl2 87.58(7) . . ?
Cl1 Er Cl2 166.01(3) . . ?
Cl3 Er Cl2 90.51(3) . . ?
C10 N1 C2 118.5(3) . . ?
C10 N1 Er 122.0(2) . . ?
C2 N1 Er 119.5(2) . . ?
N1 C2 C3 117.0(3) . . ?
N1 C2 C7 122.2(3) . . ?
C3 C2 C7 120.8(3) . . ?
O3 C3 C4 124.3(4) . . ?
O3 C3 C2 115.8(3) . . ?
C4 C3 C2 119.9(4) . . ?
C3 O3 Er 121.8(2) . . ?
C3 C4 C5 118.7(4) . . ?
C6 C5 C4 122.9(4) . . ?
C5 C6 C7 119.6(4) . . ?
C8 C7 C6 124.4(4) . . ?
C8 C7 C2 117.4(3) . . ?
C6 C7 C2 118.2(4) . . ?
C9 C8 C7 120.5(4) . . ?
C8 C9 C10 118.3(4) . . ?
N1 C10 C9 123.1(3) . . ?
N1 C10 C11 115.8(3) . . ?
C9 C10 C11 121.1(3) . . ?
N12 C11 C10 115.9(3) . . ?
C11 N12 N13 121.2(3) . . ?
C11 N12 Er 122.4(2) . . ?
N13 N12 Er 116.4(2) . . ?
C14 N13 N12 115.0(3) . . ?
O15 C14 N16 123.5(4) . . ?
O15 C14 N13 118.8(4) . . ?
N16 C14 N13 117.7(4) . . ?
C14 O15 Er 125.2(2) . . ?

loop_
_geom_bond_atom_site_label_1
_geom_bond_atom_site_label_2
_geom_bond_distance
_geom_bond_site_symmetry_2
_geom_bond_publ_flag
Er O15 2.298(3) . ?
Er O3 2.379(3) . ?
Er N1 2.438(3) . ?
Er N12 2.474(3) . ?
Er Cl1 2.5583(10) . ?
Er Cl3 2.5680(9) . ?
Er Cl2 2.6375(9) . ?
N1 C10 1.330(5) . ?
N1 C2 1.355(4) . ?
C2 C3 1.409(5) . ?
C2 C7 1.418(5) . ?
C3 O3 1.369(5) . ?
C3 C4 1.374(5) . ?
C4 C5 1.409(7) . ?
C5 C6 1.356(7) . ?
C6 C7 1.413(5) . ?
C7 C8 1.392(6) . ?
C8 C9 1.375(6) . ?
C9 C10 1.404(5) . ?
C10 C11 1.460(5) . ?
C11 N12 1.284(5) . ?
N12 N13 1.361(4) . ?
N13 C14 1.361(5) . ?
C14 O15 1.256(5) . ?
C14 N16 1.312(5) . ?
O17 C18 1.375(6) . ?

loop_
_geom_torsion_atom_site_label_1
_geom_torsion_atom_site_label_2
_geom_torsion_atom_site_label_3
_geom_torsion_atom_site_label_4
_geom_torsion
_geom_torsion_site_symmetry_1
_geom_torsion_site_symmetry_2
_geom_torsion_site_symmetry_3
_geom_torsion_site_symmetry_4
_geom_torsion_publ_flag
O15 Er N1 C10 -1.3(3) . . . . ?
O3 Er N1 C10 179.4(3) . . . . ?
N12 Er N1 C10 0.5(2) . . . . ?
Cl1 Er N1 C10 89.4(3) . . . . ?
Cl3 Er N1 C10 -168.1(2) . . . . ?
Cl2 Er N1 C10 -91.3(3) . . . . ?
O15 Er N1 C2 177.6(2) . . . . ?
O3 Er N1 C2 -1.6(2) . . . . ?
N12 Er N1 C2 179.4(3) . . . . ?
Cl1 Er N1 C2 -91.7(2) . . . . ?
Cl3 Er N1 C2 10.8(3) . . . . ?
Cl2 Er N1 C2 87.6(2) . . . . ?
C10 N1 C2 C3 -179.0(3) . . . . ?
Er N1 C2 C3 2.0(4) . . . . ?
C10 N1 C2 C7 0.5(5) . . . . ?
Er N1 C2 C7 -178.5(2) . . . . ?
N1 C2 C3 O3 -0.9(5) . . . . ?
C7 C2 C3 O3 179.6(3) . . . . ?
N1 C2 C3 C4 179.6(3) . . . . ?
C7 C2 C3 C4 0.1(5) . . . . ?
C4 C3 O3 Er 178.8(3) . . . . ?
C2 C3 O3 Er -0.6(4) . . . . ?
O15 Er O3 C3 -176.5(3) . . . . ?
N1 Er O3 C3 1.1(2) . . . . ?
N12 Er O3 C3 2.3(3) . . . . ?
Cl1 Er O3 C3 86.8(3) . . . . ?
Cl3 Er O3 C3 -172.0(3) . . . . ?
Cl2 Er O3 C3 -80.8(3) . . . . ?
O3 C3 C4 C5 -179.8(4) . . . . ?
C2 C3 C4 C5 -0.3(6) . . . . ?
C3 C4 C5 C6 -0.2(6) . . . . ?
C4 C5 C6 C7 0.9(6) . . . . ?
C5 C6 C7 C8 -179.7(4) . . . . ?
C5 C6 C7 C2 -1.1(5) . . . . ?
N1 C2 C7 C8 -0.2(5) . . . . ?
C3 C2 C7 C8 179.3(3) . . . . ?
N1 C2 C7 C6 -178.8(3) . . . . ?
C3 C2 C7 C6 0.7(5) . . . . ?
C6 C7 C8 C9 178.3(4) . . . . ?
C2 C7 C8 C9 -0.3(5) . . . . ?
C7 C8 C9 C10 0.5(6) . . . . ?
C2 N1 C10 C9 -0.2(5) . . . . ?
Er N1 C10 C9 178.7(3) . . . . ?
C2 N1 C10 C11 179.7(3) . . . . ?
Er N1 C10 C11 -1.4(4) . . . . ?
C8 C9 C10 N1 -0.2(6) . . . . ?
C8 C9 C10 C11 179.9(3) . . . . ?
N1 C10 C11 N12 1.9(5) . . . . ?
C9 C10 C11 N12 -178.2(3) . . . . ?
C10 C11 N12 N13 -178.9(3) . . . . ?
C10 C11 N12 Er -1.5(4) . . . . ?
O15 Er N12 C11 179.1(3) . . . . ?
O3 Er N12 C11 -0.6(3) . . . . ?
N1 Er N12 C11 0.6(3) . . . . ?
Cl1 Er N12 C11 -85.6(3) . . . . ?
Cl3 Er N12 C11 168.6(2) . . . . ?
Cl2 Er N12 C11 81.6(3) . . . . ?
O15 Er N12 N13 -3.4(2) . . . . ?
O3 Er N12 N13 176.9(2) . . . . ?
N1 Er N12 N13 178.1(3) . . . . ?
Cl1 Er N12 N13 91.9(2) . . . . ?
Cl3 Er N12 N13 -13.9(3) . . . . ?
Cl2 Er N12 N13 -100.9(2) . . . . ?
C11 N12 N13 C14 179.7(3) . . . . ?
Er N12 N13 C14 2.2(4) . . . . ?
N12 N13 C14 O15 1.9(5) . . . . ?
N12 N13 C14 N16 -178.1(4) . . . . ?
N16 C14 O15 Er 174.2(3) . . . . ?
N13 C14 O15 Er -5.8(5) . . . . ?
O3 Er O15 C14 -176.0(4) . . . . ?
N1 Er O15 C14 6.7(3) . . . . ?
N12 Er O15 C14 4.9(3) . . . . ?
Cl1 Er O15 C14 -80.0(3) . . . . ?
Cl3 Er O15 C14 179.4(3) . . . . ?
Cl2 Er O15 C14 89.5(3) . . . . ?
